data_4110617
loop_
_publ_author_name
'Naokazu Kano'
'Fuminori Komatsu'
'Masaki Yamamura'
'Takayuki Kawashima'

_publ_contact_author_address
;
Department of Chemistry, Graduate School of Science,
The University of Tokyo,
7-3-1 Hongo, Bunkyo-ku, Tokyo, 113-0033, Japan
;
_publ_contact_author_email takayuki@chem.s.u-tokyo.ac.jp
_publ_contact_author_fax +81-5800-6899
_publ_contact_author_name 'Takayuki Kawashima'
_publ_contact_author_phone +81-5800-6899
_publ_section_title
;
 Reversible Photoswitching of the Coordination Numbers of Silicon in
 Organosilicon Compounds Bearing a 2-(Phenylazo)phenyl Group
;
_journal_name_full 'Journal of the American Chemical Society'
_journal_page_first 7097
_journal_page_last 7109
_journal_paper_doi 10.1021/ja060926s
_journal_volume 128
_journal_year 2006
_chemical_formula_moiety 'C24 H33 F4 K N2 O6 Si'
_chemical_formula_sum 'C24 H33 F4 K N2 O6 Si'
_chemical_formula_weight 588.71
_chemical_melting_point 458(1)
_chemical_name_common Tetrafluorosilicate
_chemical_name_systematic
; 
Potassium, 18-crown-6, Tetrafluoro[2-(phenylazo)phenyl]silicate
;
_space_group_IT_number 19
_symmetry_cell_setting orthorhombic
_symmetry_space_group_name_Hall 'P 2ac 2ab'
_symmetry_space_group_name_H-M 'P 21 21 21'
_atom_sites_solution_hydrogens geom
_atom_sites_solution_primary direct
_atom_sites_solution_secondary difmap
_audit_creation_method SHELXL-97
_cell_angle_alpha 90.00
_cell_angle_beta 90.00
_cell_angle_gamma 90.00
_cell_formula_units_Z 4
_cell_length_a 9.314(3)
_cell_length_b 16.258(6)
_cell_length_c 18.099(7)
_cell_measurement_reflns_used 9375
_cell_measurement_temperature 120(2)
_cell_measurement_theta_max 27.4835
_cell_measurement_theta_min 3.1387
_cell_volume 2740.7(17)
_computing_cell_refinement 'CrystalClear (Rigaku Corp., 2000)'
_computing_data_collection 'CrystalClear (Rigaku Corp., 2000)'
_computing_data_reduction 'CrystalClear (Rigaku Corp., 2000)'
_computing_molecular_graphics 'ORTEP-3 for Windows ver 1.08 (Farrugia, 1997-2005)'
_computing_structure_refinement 'SHELXL-97 (Sheldrick, 1997)'
_computing_structure_solution 'SHELXS-97 (Sheldrick, 1990)'
_diffrn_ambient_temperature 120(2)
_diffrn_detector_area_resol_mean 14.5666
_diffrn_measured_fraction_theta_full 0.994
_diffrn_measured_fraction_theta_max 0.994
_diffrn_measurement_details
;
scan:
    Number of images: 600
               Slice: -70.0000 - 110.0000
         Image width: 0.3000
            Exp time: 15.0000
       Rotation axis: Omega
               Omega: 0.0000
                 Chi: 45.0000
                 Phi: 0.0000
                 XTD: 44.9457
              2theta: 19.8418
scan:
    Number of images: 600
               Slice: -70.0000 - 110.0000
         Image width: 0.3000
            Exp time: 15.0000
       Rotation axis: Omega
               Omega: 0.0000
                 Chi: 45.0000
                 Phi: 90.0000
                 XTD: 44.9457
              2theta: 19.8418

;
_diffrn_measurement_device
;
Mercury CCD (2x2 bin mode)
;
_diffrn_measurement_device_details
;
AFC8: Eulerian 3-circle
;
_diffrn_measurement_method dtintegrate.ref
_diffrn_orient_matrix_type d*Trek
_diffrn_orient_matrix_UB_11 0.0299
_diffrn_orient_matrix_UB_12 0.1004
_diffrn_orient_matrix_UB_13 -0.0235
_diffrn_orient_matrix_UB_21 0.0574
_diffrn_orient_matrix_UB_22 -0.0195
_diffrn_orient_matrix_UB_23 -0.0104
_diffrn_orient_matrix_UB_31 -0.0126
_diffrn_orient_matrix_UB_32 -0.0087
_diffrn_orient_matrix_UB_33 -0.0531
_diffrn_radiation_detector CCD
_diffrn_radiation_monochromator graphite
_diffrn_radiation_source 'fine-focus sealed tube'
_diffrn_radiation_type MoK\a
_diffrn_radiation_wavelength 0.71070
_diffrn_reflns_av_R_equivalents 0.0213
_diffrn_reflns_av_sigmaI/netI 0.0232
_diffrn_reflns_limit_h_max 11
_diffrn_reflns_limit_h_min -10
_diffrn_reflns_limit_k_max 18
_diffrn_reflns_limit_k_min -19
_diffrn_reflns_limit_l_max 21
_diffrn_reflns_limit_l_min -21
_diffrn_reflns_number 17408
_diffrn_reflns_reduction_process 'Lp corrections applied'
_diffrn_reflns_theta_full 25.00
_diffrn_reflns_theta_max 25.00
_diffrn_reflns_theta_min 3.14
_diffrn_source_current 40.0000
_diffrn_source_power 2.0000
_diffrn_source_voltage 50.0000
_exptl_absorpt_coefficient_mu 0.306
_exptl_absorpt_correction_T_max 0.9004
_exptl_absorpt_correction_T_min 0.8377
_exptl_absorpt_correction_type multi-scan
_exptl_absorpt_process_details
;
Jacobson, R. (1998) Private communication
;
_exptl_crystal_colour Orange
_exptl_crystal_density_diffrn 1.427
_exptl_crystal_description Block
_exptl_crystal_F_000 1232
_exptl_crystal_size_max 0.60
_exptl_crystal_size_mid 0.55
_exptl_crystal_size_min 0.35
_refine_diff_density_max 0.209
_refine_diff_density_min -0.193
_refine_diff_density_rms 0.035
_refine_ls_abs_structure_details 'Flack H D (1983), Acta Cryst. A39, 876-881'
_refine_ls_abs_structure_Flack -0.01(2)
_refine_ls_extinction_method none
_refine_ls_goodness_of_fit_ref 1.077
_refine_ls_hydrogen_treatment riding
_refine_ls_matrix_type full
_refine_ls_number_parameters 343
_refine_ls_number_reflns 4787
_refine_ls_number_restraints 0
_refine_ls_restrained_S_all 1.077
_refine_ls_R_factor_all 0.0222
_refine_ls_R_factor_gt 0.0216
_refine_ls_shift/su_max 0.002
_refine_ls_shift/su_mean 0.000
_refine_ls_structure_factor_coef Fsqd
_refine_ls_weighting_details 'calc w=1/[\s^2^(Fo^2^)+(0.0303P)^2^+0.2857P] where P=(Fo^2^+2Fc^2^)/3'
_refine_ls_weighting_scheme calc
_refine_ls_wR_factor_gt 0.0551
_refine_ls_wR_factor_ref 0.0557
_reflns_number_gt 4687
_reflns_number_total 4787
_reflns_threshold_expression >2sigma(I)
_cod_data_source_file ja060926ssi20060208_062416.cif
_cod_data_source_block E5
_cod_database_code 4110617

loop_
_symmetry_equiv_pos_as_xyz
'x, y, z'
'-x+1/2, -y, z+1/2'
'x+1/2, -y+1/2, -z'
'-x, y+1/2, -z+1/2'

loop_
_atom_site_label
_atom_site_type_symbol
_atom_site_fract_x
_atom_site_fract_y
_atom_site_fract_z
_atom_site_U_iso_or_equiv
_atom_site_adp_type
_atom_site_occupancy
_atom_site_symmetry_multiplicity
_atom_site_calc_flag
_atom_site_refinement_flags
Si1 Si 0.00322(4) 1.06336(2) 0.84955(2) 0.01677(9) Uani 1 1 d .
F1 F 0.12964(9) 1.09781(5) 0.90477(5) 0.0276(2) Uani 1 1 d .
F2 F 0.04349(9) 1.12233(5) 0.77717(5) 0.02243(19) Uani 1 1 d .
F3 F -0.05788(9) 0.99308(5) 0.91095(5) 0.02253(19) Uani 1 1 d .
F4 F 0.10139(9) 0.98888(5) 0.81240(5) 0.02110(18) Uani 1 1 d .
C1 C -0.14899(15) 1.13632(9) 0.87655(8) 0.0174(3) Uani 1 1 d .
C2 C -0.14271(17) 1.20100(9) 0.92771(8) 0.0223(3) Uani 1 1 d .
H1 H -0.0548 1.2126 0.9522 0.027 Uiso 1 1 calc R
C3 C -0.26350(18) 1.24838(9) 0.94319(8) 0.0253(3) Uani 1 1 d .
H2 H -0.2562 1.2922 0.9777 0.030 Uiso 1 1 calc R
C4 C -0.39424(18) 1.23287(9) 0.90924(8) 0.0248(3) Uani 1 1 d .
H3 H -0.4761 1.2651 0.9212 0.030 Uiso 1 1 calc R
C5 C -0.40481(17) 1.16980(9) 0.85759(8) 0.0221(3) Uani 1 1 d .
H4 H -0.4932 1.1580 0.8336 0.027 Uiso 1 1 calc R
C6 C -0.28155(16) 1.12443(8) 0.84211(7) 0.0180(3) Uani 1 1 d .
N1 N -0.29553(12) 1.06199(7) 0.78772(6) 0.0168(2) Uani 1 1 d .
N2 N -0.18209(12) 1.02100(7) 0.77949(6) 0.0161(2) Uani 1 1 d .
C7 C -0.19621(15) 0.95594(8) 0.72632(7) 0.0157(3) Uani 1 1 d .
C8 C -0.28837(16) 0.96363(9) 0.66554(8) 0.0198(3) Uani 1 1 d .
H5 H -0.3369 1.0140 0.6563 0.024 Uiso 1 1 calc R
C9 C -0.30792(16) 0.89698(9) 0.61909(8) 0.0236(3) Uani 1 1 d .
H6 H -0.3684 0.9019 0.5771 0.028 Uiso 1 1 calc R
C10 C -0.23934(16) 0.82302(10) 0.63373(9) 0.0238(3) Uani 1 1 d .
H7 H -0.2561 0.7769 0.6027 0.029 Uiso 1 1 calc R
C11 C -0.14661(16) 0.81602(10) 0.69320(8) 0.0217(3) Uani 1 1 d .
H8 H -0.0991 0.7653 0.7024 0.026 Uiso 1 1 calc R
C12 C -0.12287(15) 0.88278(9) 0.73939(8) 0.0184(3) Uani 1 1 d .
H9 H -0.0574 0.8786 0.7794 0.022 Uiso 1 1 calc R
K1 K 0.20082(3) 0.922599(19) 0.945409(15) 0.01768(7) Uani 1 1 d .
O1 O 0.09921(11) 0.91462(6) 1.09744(5) 0.0218(2) Uani 1 1 d .
C13 C 0.01685(16) 0.84468(9) 1.11742(8) 0.0217(3) Uani 1 1 d .
H10 H -0.0419 0.8571 1.1616 0.026 Uiso 1 1 calc R
H11 H 0.0812 0.7980 1.1293 0.026 Uiso 1 1 calc R
C14 C -0.07854(15) 0.82258(9) 1.05373(8) 0.0216(3) Uani 1 1 d .
H12 H -0.1504 0.7813 1.0695 0.026 Uiso 1 1 calc R
H13 H -0.1302 0.8720 1.0360 0.026 Uiso 1 1 calc R
O2 O 0.00831(11) 0.78983(6) 0.99600(5) 0.0205(2) Uani 1 1 d .
C15 C -0.07743(16) 0.76212(10) 0.93572(8) 0.0264(3) Uani 1 1 d .
H14 H -0.1320 0.8088 0.9146 0.032 Uiso 1 1 calc R
H15 H -0.1468 0.7202 0.9530 0.032 Uiso 1 1 calc R
C16 C 0.01867(17) 0.72592(9) 0.87819(8) 0.0240(3) Uani 1 1 d .
H16 H 0.0752 0.6801 0.8995 0.029 Uiso 1 1 calc R
H17 H -0.0392 0.7041 0.8367 0.029 Uiso 1 1 calc R
O3 O 0.11194(11) 0.78894(6) 0.85260(5) 0.0188(2) Uani 1 1 d .
C17 C 0.19784(16) 0.76269(9) 0.79185(8) 0.0203(3) Uani 1 1 d .
H18 H 0.1367 0.7535 0.7478 0.024 Uiso 1 1 calc R
H19 H 0.2468 0.7104 0.8041 0.024 Uiso 1 1 calc R
C18 C 0.30644(16) 0.82823(9) 0.77615(8) 0.0212(3) Uani 1 1 d .
H20 H 0.3684 0.8113 0.7344 0.025 Uiso 1 1 calc R
H21 H 0.2574 0.8801 0.7625 0.025 Uiso 1 1 calc R
O4 O 0.39135(11) 0.84044(6) 0.84078(5) 0.0195(2) Uani 1 1 d .
C19 C 0.51918(16) 0.88531(9) 0.82547(8) 0.0227(3) Uani 1 1 d .
H22 H 0.4958 0.9364 0.7983 0.027 Uiso 1 1 calc R
H23 H 0.5845 0.8518 0.7945 0.027 Uiso 1 1 calc R
C20 C 0.59007(15) 0.90575(9) 0.89724(8) 0.0206(3) Uani 1 1 d .
H24 H 0.6029 0.8553 0.9271 0.025 Uiso 1 1 calc R
H25 H 0.6857 0.9303 0.8882 0.025 Uiso 1 1 calc R
O5 O 0.50065(11) 0.96268(6) 0.93546(5) 0.0218(2) Uani 1 1 d .
C21 C 0.57193(16) 0.99888(10) 0.99661(8) 0.0237(3) Uani 1 1 d .
H26 H 0.6452 1.0385 0.9792 0.028 Uiso 1 1 calc R
H27 H 0.6205 0.9559 1.0263 0.028 Uiso 1 1 calc R
C22 C 0.46197(16) 1.04215(9) 1.04251(9) 0.0250(3) Uani 1 1 d .
H28 H 0.5090 1.0719 1.0837 0.030 Uiso 1 1 calc R
H29 H 0.4087 1.0825 1.0120 0.030 Uiso 1 1 calc R
O6 O 0.36616(11) 0.98139(7) 1.07077(6) 0.0248(2) Uani 1 1 d .
C23 C 0.27868(17) 1.01149(10) 1.12886(9) 0.0280(4) Uani 1 1 d .
H30 H 0.2161 1.0563 1.1106 0.034 Uiso 1 1 calc R
H31 H 0.3393 1.0335 1.1692 0.034 Uiso 1 1 calc R
C24 C 0.18945(17) 0.94157(10) 1.15656(8) 0.0254(3) Uani 1 1 d .
H32 H 0.2521 0.8960 1.1731 0.030 Uiso 1 1 calc R
H33 H 0.1302 0.9597 1.1990 0.030 Uiso 1 1 calc R

loop_
_atom_site_aniso_label
_atom_site_aniso_U_11
_atom_site_aniso_U_22
_atom_site_aniso_U_33
_atom_site_aniso_U_23
_atom_site_aniso_U_13
_atom_site_aniso_U_12
Si1 0.01763(19) 0.0155(2) 0.01720(18) 0.00151(14) 0.00003(15) 0.00090(16)
F1 0.0234(4) 0.0308(5) 0.0285(5) -0.0043(4) -0.0069(4) -0.0005(4)
F2 0.0256(4) 0.0180(4) 0.0237(4) 0.0036(3) 0.0042(4) -0.0010(4)
F3 0.0240(4) 0.0220(4) 0.0216(4) 0.0083(3) 0.0011(3) 0.0026(4)
F4 0.0201(4) 0.0180(4) 0.0252(4) -0.0003(3) 0.0006(3) 0.0041(4)
C1 0.0242(7) 0.0138(7) 0.0142(6) 0.0038(6) 0.0024(5) -0.0001(6)
C2 0.0305(8) 0.0197(8) 0.0167(7) 0.0012(6) 0.0001(6) -0.0008(6)
C3 0.0431(9) 0.0164(7) 0.0164(7) -0.0006(6) 0.0046(7) 0.0033(7)
C4 0.0335(9) 0.0223(8) 0.0185(7) 0.0020(6) 0.0060(7) 0.0117(7)
C5 0.0252(7) 0.0218(8) 0.0193(7) 0.0046(6) 0.0013(6) 0.0045(6)
C6 0.0243(7) 0.0140(7) 0.0156(7) 0.0032(5) 0.0022(6) 0.0018(6)
N1 0.0180(6) 0.0157(6) 0.0167(5) 0.0024(5) 0.0017(5) 0.0011(5)
N2 0.0195(6) 0.0131(6) 0.0157(6) 0.0029(5) 0.0014(5) -0.0012(5)
C7 0.0160(6) 0.0143(7) 0.0169(6) -0.0001(5) 0.0027(5) -0.0019(5)
C8 0.0188(7) 0.0215(7) 0.0191(7) 0.0021(6) 0.0002(6) 0.0013(6)
C9 0.0209(7) 0.0297(8) 0.0202(7) -0.0019(6) -0.0024(6) -0.0029(7)
C10 0.0238(7) 0.0220(8) 0.0255(8) -0.0076(6) 0.0012(6) -0.0048(6)
C11 0.0212(7) 0.0183(8) 0.0256(8) -0.0024(6) 0.0027(6) 0.0017(6)
C12 0.0169(7) 0.0185(7) 0.0197(7) 0.0008(6) -0.0003(6) -0.0013(6)
K1 0.01720(14) 0.01960(16) 0.01623(14) -0.00033(12) -0.00127(11) 0.00083(12)
O1 0.0240(5) 0.0223(5) 0.0190(5) 0.0008(4) 0.0002(4) -0.0039(5)
C13 0.0252(8) 0.0205(7) 0.0195(7) 0.0019(6) 0.0077(6) 0.0005(6)
C14 0.0193(7) 0.0226(8) 0.0229(7) 0.0009(6) 0.0070(6) -0.0006(6)
O2 0.0195(5) 0.0246(5) 0.0174(5) -0.0023(4) 0.0011(4) -0.0009(4)
C15 0.0213(8) 0.0354(9) 0.0225(8) -0.0009(7) -0.0012(6) -0.0098(7)
C16 0.0273(8) 0.0230(8) 0.0218(7) -0.0024(6) -0.0021(6) -0.0081(7)
O3 0.0197(5) 0.0174(5) 0.0194(5) -0.0030(4) 0.0014(4) -0.0001(4)
C17 0.0202(7) 0.0244(8) 0.0164(6) -0.0054(6) -0.0027(6) 0.0054(6)
C18 0.0252(7) 0.0244(8) 0.0139(6) -0.0008(6) 0.0005(6) 0.0034(7)
O4 0.0190(5) 0.0228(5) 0.0166(5) 0.0007(4) 0.0016(4) -0.0041(4)
C19 0.0225(8) 0.0245(8) 0.0211(7) 0.0005(6) 0.0070(6) -0.0048(6)
C20 0.0165(7) 0.0206(8) 0.0247(7) 0.0007(6) 0.0047(6) -0.0008(6)
O5 0.0176(5) 0.0257(5) 0.0219(5) -0.0046(4) -0.0016(4) 0.0003(4)
C21 0.0215(7) 0.0276(8) 0.0220(7) -0.0005(6) -0.0030(6) -0.0066(6)
C22 0.0243(8) 0.0242(8) 0.0264(8) -0.0049(6) -0.0012(6) -0.0077(6)
O6 0.0249(5) 0.0257(6) 0.0237(5) -0.0088(4) 0.0054(4) -0.0063(5)
C23 0.0262(8) 0.0317(9) 0.0260(8) -0.0133(7) 0.0035(6) -0.0022(7)
C24 0.0243(8) 0.0362(9) 0.0156(7) -0.0079(6) 0.0006(6) 0.0006(7)

loop_
_atom_type_symbol
_atom_type_description
_atom_type_scat_dispersion_real
_atom_type_scat_dispersion_imag
_atom_type_scat_source
C C 0.0033 0.0016 'International Tables Vol C Tables 4.2.6.8 and 6.1.1.4'
H H 0.0000 0.0000 'International Tables Vol C Tables 4.2.6.8 and 6.1.1.4'
F F 0.0171 0.0103 'International Tables Vol C Tables 4.2.6.8 and 6.1.1.4'
K K 0.2009 0.2494 'International Tables Vol C Tables 4.2.6.8 and 6.1.1.4'
N N 0.0061 0.0033 'International Tables Vol C Tables 4.2.6.8 and 6.1.1.4'
O O 0.0106 0.0060 'International Tables Vol C Tables 4.2.6.8 and 6.1.1.4'
Si Si 0.0817 0.0704 'International Tables Vol C Tables 4.2.6.8 and 6.1.1.4'

loop_
_geom_angle_atom_site_label_1
_geom_angle_atom_site_label_2
_geom_angle_atom_site_label_3
_geom_angle
F1 Si1 F4 95.76(5)
F1 Si1 F2 96.93(5)
F4 Si1 F2 88.69(5)
F1 Si1 F3 94.12(5)
F4 Si1 F3 87.63(5)
F2 Si1 F3 168.65(5)
F1 Si1 C1 99.47(6)
F4 Si1 C1 164.73(6)
F2 Si1 C1 90.62(6)
F3 Si1 C1 90.10(6)
F1 Si1 N2 175.65(5)
F4 Si1 N2 88.34(5)
F2 Si1 N2 84.58(5)
F3 Si1 N2 84.57(5)
C1 Si1 N2 76.41(6)
F1 Si1 K1 62.14(4)
F4 Si1 K1 54.50(4)
F2 Si1 K1 131.65(4)
F3 Si1 K1 52.74(4)
C1 Si1 K1 133.34(5)
N2 Si1 K1 119.69(4)
Si1 F1 K1 89.07(4)
Si1 F3 K1 97.82(4)
Si1 F4 K1 96.59(4)
C6 C1 C2 115.81(13)
C6 C1 Si1 117.11(11)
C2 C1 Si1 127.08(12)
C3 C2 C1 120.94(15)
C3 C2 H1 119.5
C1 C2 H1 119.5
C4 C3 C2 121.32(14)
C4 C3 H2 119.3
C2 C3 H2 119.3
C3 C4 C5 119.59(14)
C3 C4 H3 120.2
C5 C4 H3 120.2
C4 C5 C6 117.84(15)
C4 C5 H4 121.1
C6 C5 H4 121.1
C5 C6 C1 124.45(13)
C5 C6 N1 116.25(13)
C1 C6 N1 119.30(13)
N2 N1 C6 112.57(11)
N1 N2 C7 113.12(11)
N1 N2 Si1 114.55(9)
C7 N2 Si1 132.33(9)
C12 C7 C8 120.69(13)
C12 C7 N2 118.08(12)
C8 C7 N2 121.10(12)
C9 C8 C7 119.20(13)
C9 C8 H5 120.4
C7 C8 H5 120.4
C8 C9 C10 120.15(14)
C8 C9 H6 119.9
C10 C9 H6 119.9
C11 C10 C9 120.47(14)
C11 C10 H7 119.8
C9 C10 H7 119.8
C10 C11 C12 120.22(14)
C10 C11 H8 119.9
C12 C11 H8 119.9
C11 C12 C7 119.19(13)
C11 C12 H9 120.4
C7 C12 H9 120.4
F3 K1 F4 49.57(2)
F3 K1 O3 85.97(3)
F4 K1 O3 72.07(3)
F3 K1 O5 138.21(3)
F4 K1 O5 100.40(3)
O3 K1 O5 114.56(3)
F3 K1 O6 120.43(3)
F4 K1 O6 136.19(3)
O3 K1 O6 149.30(3)
O5 K1 O6 57.24(3)
F3 K1 O1 87.01(3)
F4 K1 O1 136.31(3)
O3 K1 O1 115.19(3)
O5 K1 O1 112.65(3)
O6 K1 O1 56.56(4)
F3 K1 O4 125.34(3)
F4 K1 O4 79.58(4)
O3 K1 O4 56.56(3)
O5 K1 O4 58.14(3)
O6 K1 O4 109.58(4)
O1 K1 O4 142.19(3)
F3 K1 O2 80.92(4)
F4 K1 O2 110.35(3)
O3 K1 O2 56.79(3)
O5 K1 O2 140.87(3)
O6 K1 O2 108.69(3)
O1 K1 O2 58.47(3)
O4 K1 O2 103.64(4)
F3 K1 F1 49.92(3)
F4 K1 F1 49.69(2)
O3 K1 F1 120.62(3)
O5 K1 F1 89.09(3)
O6 K1 F1 89.78(3)
O1 K1 F1 101.60(3)
O4 K1 F1 114.06(3)
O2 K1 F1 129.26(3)
F3 K1 Si1 29.441(18)
F4 K1 Si1 28.906(17)
O3 K1 Si1 93.14(3)
O5 K1 Si1 109.90(3)
O6 K1 Si1 117.56(3)
O1 K1 Si1 109.57(3)
O4 K1 Si1 107.77(3)
O2 K1 Si1 108.70(3)
F1 K1 Si1 28.788(18)
C13 O1 C24 111.89(11)
C13 O1 K1 116.89(8)
C24 O1 K1 120.16(8)
O1 C13 C14 108.46(12)
O1 C13 H10 110.0
C14 C13 H10 110.0
O1 C13 H11 110.0
C14 C13 H11 110.0
H10 C13 H11 108.4
O2 C14 C13 108.48(12)
O2 C14 H12 110.0
C13 C14 H12 110.0
O2 C14 H13 110.0
C13 C14 H13 110.0
H12 C14 H13 108.4
C14 O2 C15 111.19(11)
C14 O2 K1 107.41(8)
C15 O2 K1 109.52(8)
O2 C15 C16 108.81(12)
O2 C15 H14 109.9
C16 C15 H14 109.9
O2 C15 H15 109.9
C16 C15 H15 109.9
H14 C15 H15 108.3
O3 C16 C15 108.02(12)
O3 C16 H16 110.1
C15 C16 H16 110.1
O3 C16 H17 110.1
C15 C16 H17 110.1
H16 C16 H17 108.4
C16 O3 C17 112.25(11)
C16 O3 K1 122.14(8)
C17 O3 K1 121.10(8)
O3 C17 C18 108.22(11)
O3 C17 H18 110.1
C18 C17 H18 110.1
O3 C17 H19 110.1
C18 C17 H19 110.1
H18 C17 H19 108.4
O4 C18 C17 108.56(11)
O4 C18 H20 110.0
C17 C18 H20 110.0
O4 C18 H21 110.0
C17 C18 H21 110.0
H20 C18 H21 108.4
C19 O4 C18 112.06(11)
C19 O4 K1 113.59(8)
C18 O4 K1 104.99(8)
O4 C19 C20 108.32(11)
O4 C19 H22 110.0
C20 C19 H22 110.0
O4 C19 H23 110.0
C20 C19 H23 110.0
H22 C19 H23 108.4
O5 C20 C19 107.95(12)
O5 C20 H24 110.1
C19 C20 H24 110.1
O5 C20 H25 110.1
C19 C20 H25 110.1
H24 C20 H25 108.4
C21 O5 C20 112.01(11)
C21 O5 K1 120.01(8)
C20 O5 K1 116.83(8)
O5 C21 C22 107.95(12)
O5 C21 H26 110.1
C22 C21 H26 110.1
O5 C21 H27 110.1
C22 C21 H27 110.1
H26 C21 H27 108.4
O6 C22 C21 107.58(12)
O6 C22 H28 110.2
C21 C22 H28 110.2
O6 C22 H29 110.2
C21 C22 H29 110.2
H28 C22 H29 108.5
C23 O6 C22 112.75(11)
C23 O6 K1 112.85(9)
C22 O6 K1 106.24(8)
O6 C23 C24 107.82(12)
O6 C23 H30 110.1
C24 C23 H30 110.1
O6 C23 H31 110.1
C24 C23 H31 110.1
H30 C23 H31 108.5
O1 C24 C23 107.99(12)
O1 C24 H32 110.1
C23 C24 H32 110.1
O1 C24 H33 110.1
C23 C24 H33 110.1
H32 C24 H33 108.4

loop_
_geom_bond_atom_site_label_1
_geom_bond_atom_site_label_2
_geom_bond_distance
Si1 F1 1.6428(10)
Si1 F4 1.6597(9)
Si1 F2 1.6661(10)
Si1 F3 1.6923(9)
Si1 C1 1.9120(15)
Si1 N2 2.2498(13)
Si1 K1 3.4109(8)
F1 K1 3.0159(13)
F3 K1 2.7401(12)
F4 K1 2.7953(12)
C1 C6 1.397(2)
C1 C2 1.402(2)
C2 C3 1.392(2)
C2 H1 0.9500
C3 C4 1.387(2)
C3 H2 0.9500
C4 C5 1.391(2)
C4 H3 0.9500
C5 C6 1.393(2)
C5 H4 0.9500
C6 N1 1.4201(18)
N1 N2 1.2581(17)
N2 C7 1.4360(18)
C7 C12 1.392(2)
C7 C8 1.401(2)
C8 C9 1.383(2)
C8 H5 0.9500
C9 C10 1.387(2)
C9 H6 0.9500
C10 C11 1.385(2)
C10 H7 0.9500
C11 C12 1.388(2)
C11 H8 0.9500
C12 H9 0.9500
K1 O3 2.8685(12)
K1 O5 2.8733(14)
K1 O6 2.9040(13)
K1 O1 2.9126(14)
K1 O4 2.9188(12)
K1 O2 2.9517(12)
O1 C13 1.4186(18)
O1 C24 1.4295(18)
C13 C14 1.499(2)
C13 H10 0.9900
C13 H11 0.9900
C14 O2 1.4247(17)
C14 H12 0.9900
C14 H13 0.9900
O2 C15 1.4252(17)
C15 C16 1.494(2)
C15 H14 0.9900
C15 H15 0.9900
C16 O3 1.4208(18)
C16 H16 0.9900
C16 H17 0.9900
O3 C17 1.4253(17)
C17 C18 1.496(2)
C17 H18 0.9900
C17 H19 0.9900
C18 O4 1.4258(17)
C18 H20 0.9900
C18 H21 0.9900
O4 C19 1.4236(18)
C19 C20 1.494(2)
C19 H22 0.9900
C19 H23 0.9900
C20 O5 1.4243(17)
C20 H24 0.9900
C20 H25 0.9900
O5 C21 1.4186(18)
C21 C22 1.495(2)
C21 H26 0.9900
C21 H27 0.9900
C22 O6 1.4262(18)
C22 H28 0.9900
C22 H29 0.9900
O6 C23 1.4172(19)
C23 C24 1.495(2)
C23 H30 0.9900
C23 H31 0.9900
C24 H32 0.9900
C24 H33 0.9900

loop_
_geom_torsion_atom_site_label_1
_geom_torsion_atom_site_label_2
_geom_torsion_atom_site_label_3
_geom_torsion_atom_site_label_4
_geom_torsion
F4 Si1 F1 K1 -44.48(4)
F2 Si1 F1 K1 -133.86(4)
F3 Si1 F1 K1 43.55(4)
C1 Si1 F1 K1 134.34(5)
F1 Si1 F3 K1 -49.94(4)
F4 Si1 F3 K1 45.67(4)
F2 Si1 F3 K1 116.9(2)
C1 Si1 F3 K1 -149.44(5)
N2 Si1 F3 K1 134.22(4)
F1 Si1 F4 K1 49.54(4)
F2 Si1 F4 K1 146.38(4)
F3 Si1 F4 K1 -44.37(4)
C1 Si1 F4 K1 -126.0(2)
N2 Si1 F4 K1 -129.00(4)
F1 Si1 C1 C6 -177.84(10)
F4 Si1 C1 C6 -2.3(3)
F2 Si1 C1 C6 85.02(11)
F3 Si1 C1 C6 -83.65(11)
N2 Si1 C1 C6 0.74(10)
K1 Si1 C1 C6 -117.45(10)
F1 Si1 C1 C2 1.97(14)
F4 Si1 C1 C2 177.51(16)
F2 Si1 C1 C2 -95.16(13)
F3 Si1 C1 C2 96.17(13)
N2 Si1 C1 C2 -179.44(13)
K1 Si1 C1 C2 62.36(15)
C6 C1 C2 C3 1.2(2)
Si1 C1 C2 C3 -178.63(11)
C1 C2 C3 C4 0.7(2)
C2 C3 C4 C5 -1.3(2)
C3 C4 C5 C6 0.0(2)
C4 C5 C6 C1 2.0(2)
C4 C5 C6 N1 -178.41(12)
C2 C1 C6 C5 -2.6(2)
Si1 C1 C6 C5 177.26(11)
C2 C1 C6 N1 177.86(12)
Si1 C1 C6 N1 -2.30(17)
C5 C6 N1 N2 -176.58(12)
C1 C6 N1 N2 3.01(18)
C6 N1 N2 C7 178.12(11)
C6 N1 N2 Si1 -2.22(14)
F4 Si1 N2 N1 -179.89(9)
F2 Si1 N2 N1 -91.05(10)
F3 Si1 N2 N1 92.33(10)
C1 Si1 N2 N1 0.91(10)
K1 Si1 N2 N1 133.37(8)
F4 Si1 N2 C7 -0.32(12)
F2 Si1 N2 C7 88.53(12)
F3 Si1 N2 C7 -88.10(12)
C1 Si1 N2 C7 -179.51(12)
K1 Si1 N2 C7 -47.06(12)
N1 N2 C7 C12 -144.41(13)
Si1 N2 C7 C12 36.01(18)
N1 N2 C7 C8 31.46(17)
Si1 N2 C7 C8 -148.12(11)
C12 C7 C8 C9 1.1(2)
N2 C7 C8 C9 -174.62(12)
C7 C8 C9 C10 1.4(2)
C8 C9 C10 C11 -2.5(2)
C9 C10 C11 C12 0.9(2)
C10 C11 C12 C7 1.7(2)
C8 C7 C12 C11 -2.7(2)
N2 C7 C12 C11 173.19(12)
Si1 F3 K1 F4 -33.88(3)
Si1 F3 K1 O3 -103.67(5)
Si1 F3 K1 O5 19.44(6)
Si1 F3 K1 O6 92.92(5)
Si1 F3 K1 O1 140.80(4)
Si1 F3 K1 O4 -60.32(5)
Si1 F3 K1 O2 -160.67(4)
Si1 F3 K1 F1 32.92(3)
Si1 F4 K1 F3 34.53(3)
Si1 F4 K1 O3 134.83(5)
Si1 F4 K1 O5 -112.55(4)
Si1 F4 K1 O6 -59.65(6)
Si1 F4 K1 O1 26.83(6)
Si1 F4 K1 O4 -167.14(4)
Si1 F4 K1 O2 92.05(5)
Si1 F4 K1 F1 -32.74(3)
Si1 F1 K1 F3 -33.69(3)
Si1 F1 K1 F4 32.88(3)
Si1 F1 K1 O3 19.10(5)
Si1 F1 K1 O5 137.37(4)
Si1 F1 K1 O6 -165.39(4)
Si1 F1 K1 O1 -109.68(5)
Si1 F1 K1 O4 83.19(5)
Si1 F1 K1 O2 -51.13(5)
F1 Si1 K1 F3 120.29(6)
F4 Si1 K1 F3 -118.61(6)
F2 Si1 K1 F3 -166.41(6)
C1 Si1 K1 F3 44.35(7)
N2 Si1 K1 F3 -55.21(5)
F1 Si1 K1 F4 -121.10(6)
F2 Si1 K1 F4 -47.80(6)
F3 Si1 K1 F4 118.61(6)
C1 Si1 K1 F4 162.97(8)
N2 Si1 K1 F4 63.40(5)
F1 Si1 K1 O3 -163.62(4)
F4 Si1 K1 O3 -42.52(4)
F2 Si1 K1 O3 -90.31(5)
F3 Si1 K1 O3 76.10(5)
C1 Si1 K1 O3 120.45(7)
N2 Si1 K1 O3 20.89(4)
F1 Si1 K1 O5 -46.07(5)
F4 Si1 K1 O5 75.03(4)
F2 Si1 K1 O5 27.23(5)
F3 Si1 K1 O5 -166.35(4)
C1 Si1 K1 O5 -122.00(7)
N2 Si1 K1 O5 138.43(4)
F1 Si1 K1 O6 16.53(5)
F4 Si1 K1 O6 137.63(5)
F2 Si1 K1 O6 89.84(6)
F3 Si1 K1 O6 -103.75(5)
C1 Si1 K1 O6 -59.40(7)
N2 Si1 K1 O6 -158.97(4)
F1 Si1 K1 O1 78.22(5)
F4 Si1 K1 O1 -160.68(4)
F2 Si1 K1 O1 151.53(5)
F3 Si1 K1 O1 -42.06(5)
C1 Si1 K1 O1 2.29(7)
N2 Si1 K1 O1 -97.27(5)
F1 Si1 K1 O4 -107.81(5)
F4 Si1 K1 O4 13.29(4)
F2 Si1 K1 O4 -34.51(5)
F3 Si1 K1 O4 131.90(5)
C1 Si1 K1 O4 176.26(7)
N2 Si1 K1 O4 76.69(5)
F1 Si1 K1 O2 140.47(4)
F4 Si1 K1 O2 -98.43(4)
F2 Si1 K1 O2 -146.22(5)
F3 Si1 K1 O2 20.19(4)
C1 Si1 K1 O2 64.54(7)
N2 Si1 K1 O2 -35.02(4)
F4 Si1 K1 F1 121.10(6)
F2 Si1 K1 F1 73.30(6)
F3 Si1 K1 F1 -120.29(6)
C1 Si1 K1 F1 -75.93(7)
N2 Si1 K1 F1 -175.50(6)
F3 K1 O1 C13 86.22(10)
F4 K1 O1 C13 92.08(10)
O3 K1 O1 C13 2.09(10)
O5 K1 O1 C13 -131.85(9)
O6 K1 O1 C13 -143.82(10)
O4 K1 O1 C13 -65.13(11)
O2 K1 O1 C13 5.04(9)
F1 K1 O1 C13 134.24(9)
Si1 K1 O1 C13 105.47(10)
F3 K1 O1 C24 -132.69(10)
F4 K1 O1 C24 -126.83(10)
O3 K1 O1 C24 143.18(10)
O5 K1 O1 C24 9.24(11)
O6 K1 O1 C24 -2.73(9)
O4 K1 O1 C24 75.96(11)
O2 K1 O1 C24 146.13(11)
F1 K1 O1 C24 -84.67(10)
Si1 K1 O1 C24 -113.44(10)
C24 O1 C13 C14 177.78(12)
K1 O1 C13 C14 -38.04(13)
O1 C13 C14 O2 70.86(15)
C13 C14 O2 C15 175.83(12)
C13 C14 O2 K1 -64.35(12)
F3 K1 O2 C14 -62.06(8)
F4 K1 O2 C14 -102.62(8)
O3 K1 O2 C14 -153.18(9)
O5 K1 O2 C14 117.82(9)
O6 K1 O2 C14 57.11(9)
O1 K1 O2 C14 30.01(8)
O4 K1 O2 C14 173.61(8)
F1 K1 O2 C14 -48.64(9)
Si1 K1 O2 C14 -71.95(8)
F3 K1 O2 C15 58.80(9)
F4 K1 O2 C15 18.25(9)
O3 K1 O2 C15 -32.31(8)
O5 K1 O2 C15 -121.31(9)
O6 K1 O2 C15 177.98(9)
O1 K1 O2 C15 150.88(10)
O4 K1 O2 C15 -65.52(9)
F1 K1 O2 C15 72.23(9)
Si1 K1 O2 C15 48.91(9)
C14 O2 C15 C16 -178.08(12)
K1 O2 C15 C16 63.38(13)
O2 C15 C16 O3 -62.12(16)
C15 C16 O3 C17 -173.75(11)
C15 C16 O3 K1 29.89(15)
F3 K1 O3 C16 -81.52(10)
F4 K1 O3 C16 -130.18(10)
O5 K1 O3 C16 136.33(10)
O6 K1 O3 C16 69.64(12)
O1 K1 O3 C16 3.26(11)
O4 K1 O3 C16 140.63(11)
O2 K1 O3 C16 0.26(9)
F1 K1 O3 C16 -119.18(10)
Si1 K1 O3 C16 -110.10(10)
F3 K1 O3 C17 124.16(9)
F4 K1 O3 C17 75.50(9)
O5 K1 O3 C17 -17.98(10)
O6 K1 O3 C17 -84.68(11)
O1 K1 O3 C17 -151.05(9)
O4 K1 O3 C17 -13.69(9)
O2 K1 O3 C17 -154.06(10)
F1 K1 O3 C17 86.50(10)
Si1 K1 O3 C17 95.58(9)
C16 O3 C17 C18 -171.84(12)
K1 O3 C17 C18 -15.20(14)
O3 C17 C18 O4 59.08(14)
C17 C18 O4 C19 164.75(11)
C17 C18 O4 K1 -71.50(11)
F3 K1 O4 C19 109.16(9)
F4 K1 O4 C19 89.00(9)
O3 K1 O4 C19 164.31(9)
O5 K1 O4 C19 -20.29(8)
O6 K1 O4 C19 -46.51(9)
O1 K1 O4 C19 -106.78(9)
O2 K1 O4 C19 -162.38(8)
F1 K1 O4 C19 52.38(9)
Si1 K1 O4 C19 82.52(9)
F3 K1 O4 C18 -13.61(9)
F4 K1 O4 C18 -33.77(8)
O3 K1 O4 C18 41.54(8)
O5 K1 O4 C18 -143.06(9)
O6 K1 O4 C18 -169.28(8)
O1 K1 O4 C18 130.45(8)
O2 K1 O4 C18 74.85(8)
F1 K1 O4 C18 -70.39(8)
Si1 K1 O4 C18 -40.25(8)
C18 O4 C19 C20 171.85(12)
K1 O4 C19 C20 53.06(13)
O4 C19 C20 O5 -67.37(14)
C19 C20 O5 C21 -167.68(12)
C19 C20 O5 K1 48.32(13)
F3 K1 O5 C21 94.25(11)
F4 K1 O5 C21 132.62(10)
O3 K1 O5 C21 -152.46(10)
O6 K1 O5 C21 -6.35(9)
O1 K1 O5 C21 -18.22(11)
O4 K1 O5 C21 -156.69(11)
O2 K1 O5 C21 -85.57(11)
F1 K1 O5 C21 83.98(10)
Si1 K1 O5 C21 104.27(10)
F3 K1 O5 C20 -124.74(9)
F4 K1 O5 C20 -86.37(9)
O3 K1 O5 C20 -11.46(10)
O6 K1 O5 C20 134.66(10)
O1 K1 O5 C20 122.79(9)
O4 K1 O5 C20 -15.68(8)
O2 K1 O5 C20 55.44(11)
F1 K1 O5 C20 -135.01(9)
Si1 K1 O5 C20 -114.72(9)
C20 O5 C21 C22 -167.46(12)
K1 O5 C21 C22 -24.73(15)
O5 C21 C22 O6 64.27(16)
C21 C22 O6 C23 165.71(12)
C21 C22 O6 K1 -70.18(12)
F3 K1 O6 C23 31.45(11)
F4 K1 O6 C23 93.15(10)
O3 K1 O6 C23 -114.63(10)
O5 K1 O6 C23 162.01(11)
O1 K1 O6 C23 -31.13(9)
O4 K1 O6 C23 -171.49(9)
O2 K1 O6 C23 -58.87(10)
F1 K1 O6 C23 72.95(10)
Si1 K1 O6 C23 65.08(10)
F3 K1 O6 C22 -92.58(9)
F4 K1 O6 C22 -30.89(10)
O3 K1 O6 C22 121.33(9)
O5 K1 O6 C22 37.98(8)
O1 K1 O6 C22 -155.17(9)
O4 K1 O6 C22 64.47(9)
O2 K1 O6 C22 177.09(8)
F1 K1 O6 C22 -51.08(9)
Si1 K1 O6 C22 -58.96(9)
C22 O6 C23 C24 -176.88(12)
K1 O6 C23 C24 62.74(14)
C13 O1 C24 C23 176.24(12)
K1 O1 C24 C23 33.38(15)
O6 C23 C24 O1 -62.54(16)
